data_4134992
loop_
_publ_author_name
'Chen, Xiao-Gang'
'Song, Xian-Jiang'
'Zhang, Zhi-Xu'
'Zhang, Han-Yue'
'Pan, Qiang'
'Yao, Jie'
'You, Yu-Meng'
'Xiong, Ren-Gen'

_publ_section_title
;
 Confinement-Driven Ferroelectricity in a Two-Dimensional Hybrid Lead
 Iodide Perovskite.
;
_journal_issue 22
_journal_name_full 'Journal of the American Chemical Society'
_journal_page_first 10212
_journal_page_last 10218
_journal_paper_doi 10.1021/jacs.0c03710
_journal_volume 142
_journal_year 2020
_chemical_formula_moiety 'I4 Pb, 2(C6 H12 F2 N) '
_chemical_formula_sum 'C12 H24 F4 I4 N2 Pb'
_chemical_formula_weight 987.13
_space_group_crystal_system orthorhombic
_space_group_IT_number 36
_space_group_name_Hall 'C 2c -2'
_space_group_name_H-M_alt 'C m c 21'
_atom_sites_solution_hydrogens difmap
_audit_creation_method SHELXL-2014/7
_cell_angle_alpha 90
_cell_angle_beta 90
_cell_angle_gamma 90
_cell_formula_units_Z 4
_cell_length_a 8.5418(6)
_cell_length_b 26.836(2)
_cell_length_c 10.0432(6)
_cell_measurement_reflns_used 3198
_cell_measurement_temperature 343(2)
_cell_measurement_theta_max 29.5520
_cell_measurement_theta_min 2.5500
_cell_volume 2302.2(3)
_computing_structure_refinement 'SHELXL-2014/7 (Sheldrick, 2014)'
_diffrn_ambient_temperature 343(2)
_diffrn_measured_fraction_theta_full 0.998
_diffrn_measured_fraction_theta_max 0.816
_diffrn_measurement_device_type 'XtaLAB Synergy R, DW system, HyPix'
_diffrn_radiation_type MoK\a
_diffrn_radiation_wavelength 0.71073
_diffrn_reflns_av_R_equivalents 0.0996
_diffrn_reflns_av_unetI/netI 0.0598
_diffrn_reflns_Laue_measured_fraction_full 0.998
_diffrn_reflns_Laue_measured_fraction_max 0.816
_diffrn_reflns_limit_h_max 12
_diffrn_reflns_limit_h_min -9
_diffrn_reflns_limit_k_max 38
_diffrn_reflns_limit_k_min -33
_diffrn_reflns_limit_l_max 12
_diffrn_reflns_limit_l_min -14
_diffrn_reflns_number 5458
_diffrn_reflns_point_group_measured_fraction_full 0.999
_diffrn_reflns_point_group_measured_fraction_max 0.814
_diffrn_reflns_theta_full 25.242
_diffrn_reflns_theta_max 30.646
_diffrn_reflns_theta_min 2.502
_diffrn_source 'Rotating-anode X-ray tube'
_exptl_absorpt_coefficient_mu 12.721
_exptl_absorpt_correction_T_max 0.101
_exptl_absorpt_correction_T_min 0.076
_exptl_absorpt_correction_type multi-scan
_exptl_absorpt_process_details
;
CrysAlisPro 1.171.40.14e (Rigaku Oxford Diffraction, 2018)
Empirical absorption correction using spherical harmonics,
 implemented in SCALE3 ABSPACK scaling algorithm.
;
_exptl_crystal_colour red
_exptl_crystal_density_diffrn 2.848
_exptl_crystal_description sheet
_exptl_crystal_F_000 1760
_exptl_crystal_size_max 0.22
_exptl_crystal_size_mid 0.20
_exptl_crystal_size_min 0.18
_refine_diff_density_max 2.263
_refine_diff_density_min -2.140
_refine_diff_density_rms 0.314
_refine_ls_abs_structure_details
;
 Refined as an inversion twin.
;
_refine_ls_abs_structure_Flack 0.232(9)
_refine_ls_extinction_coef 0.00048(7)
_refine_ls_extinction_expression Fc^*^=kFc[1+0.001xFc^2^\l^3^/sin(2\q)]^-1/4^
_refine_ls_extinction_method 'SHELXL-2014/7 (Sheldrick 2014'
_refine_ls_goodness_of_fit_ref 1.065
_refine_ls_hydrogen_treatment constr
_refine_ls_matrix_type full
_refine_ls_number_parameters 150
_refine_ls_number_reflns 3529
_refine_ls_number_restraints 149
_refine_ls_restrained_S_all 1.044
_refine_ls_R_factor_all 0.0842
_refine_ls_R_factor_gt 0.0706
_refine_ls_shift/su_max 0.021
_refine_ls_shift/su_mean 0.002
_refine_ls_structure_factor_coef Fsqd
_refine_ls_weighting_details 'w=1/[\s^2^(Fo^2^)+(0.1326P)^2^+34.6830P] where P=(Fo^2^+2Fc^2^)/3'
_refine_ls_weighting_scheme calc
_refine_ls_wR_factor_gt 0.2083
_refine_ls_wR_factor_ref 0.2233
_reflns_Friedel_coverage 0.896
_reflns_Friedel_fraction_full 1.000
_reflns_Friedel_fraction_max 0.812
_reflns_number_gt 1895
_reflns_number_total 3529
_reflns_threshold_expression 'I > 2\s(I)'
_cod_data_source_file ja0c03710_si_008.cif
_cod_data_source_block CMC21
_cod_depositor_comments
;Adding full bibliography for 4134988--4134996.cif.

 Adding full bibliography for 4134988--4134996.cif.
;
_cod_database_code 4134992
_shelx_shelxl_version_number 2014/7
_shelx_space_group_comment
;
The symmetry employed for this shelxl refinement is uniquely defined
by the following loop, which should always be used as a source of
symmetry information in preference to the above space-group names.
They are only intended as comments.
;

loop_
_space_group_symop_operation_xyz
'x, y, z'
'-x, -y, z+1/2'
'x, -y, z+1/2'
'-x, y, z'
'x+1/2, y+1/2, z'
'-x+1/2, -y+1/2, z+1/2'
'x+1/2, -y+1/2, z+1/2'
'-x+1/2, y+1/2, z'

loop_
_atom_site_label
_atom_site_type_symbol
_atom_site_fract_x
_atom_site_fract_y
_atom_site_fract_z
_atom_site_U_iso_or_equiv
_atom_site_adp_type
_atom_site_occupancy
_atom_site_site_symmetry_order
_atom_site_calc_flag
_atom_site_refinement_flags_posn
_atom_site_refinement_flags_adp
_atom_site_refinement_flags_occupancy
_atom_site_disorder_assembly
_atom_site_disorder_group
C1 C 1.0000 0.6315(4) 0.312(2) 0.100(5) Uani 1 2 d DS TU P . .
H1C H 1.1073 0.6305 0.2841 0.120 Uiso 0.5 1 d R U P . .
H1D H 0.9484 0.6556 0.2569 0.120 Uiso 0.5 1 d R U P . .
C2 C 0.9249(16) 0.5832(3) 0.2795(15) 0.073(5) Uani 0.5 1 d D U P . .
H2C H 0.9393 0.5770 0.1862 0.088 Uiso 0.5 1 d R U P . .
H2D H 0.8144 0.5844 0.2963 0.088 Uiso 0.5 1 d R U P . .
C3 C 1.0000 0.5387(4) 0.3442(9) 0.137(5) Uani 1 2 d DS TU P . .
C4 C 1.0000 0.5399(5) 0.4924(9) 0.115(6) Uani 1 2 d DS TU P . .
H4A H 1.0988 0.5531 0.5213 0.138 Uiso 0.5 1 d R U P . .
H4B H 1.0000 0.5068 0.5276 0.138 Uiso 1 2 d R U P . .
C5 C 0.8916(16) 0.5720(3) 0.5688(17) 0.093(6) Uani 0.5 1 d D U P . .
H5A H 0.8662 0.5605 0.6567 0.112 Uiso 0.5 1 d R U P . .
H5B H 0.7996 0.5691 0.5145 0.112 Uiso 0.5 1 d R U P . .
N1 N 0.9231(18) 0.6271(3) 0.5698(12) 0.102(6) Uani 0.5 1 d D U P . .
H1A H 0.8319 0.6462 0.5926 0.122 Uiso 0.5 1 d R U P . .
H1B H 1.0000 0.6299 0.6437 0.122 Uiso 1 2 d R U P . .
C7 C 1.0000 0.8705(4) 0.582(2) 0.096(5) Uani 1 2 d DS TU P . .
H7A H 1.1060 0.8810 0.5970 0.116 Uiso 0.5 1 d R U P . .
H7B H 0.9748 0.8478 0.6529 0.116 Uiso 0.5 1 d R U P . .
C8 C 0.9105(14) 0.9173(3) 0.6107(15) 0.071(5) Uani 0.5 1 d D U P . .
H8A H 0.8137 0.9144 0.5629 0.085 Uiso 0.5 1 d R U P . .
H8B H 0.8886 0.9228 0.7033 0.085 Uiso 0.5 1 d R U P . .
C9 C 1.0000 0.9581(4) 0.5391(8) 0.080(4) Uani 1 2 d DS TU P . .
C10 C 1.0000 0.9601(4) 0.3911(8) 0.096(4) Uani 1 2 d DS TU P . .
H10A H 1.1073 0.9639 0.3646 0.115 Uiso 0.5 1 d R U P . .
H10B H 0.9485 0.9909 0.3704 0.115 Uiso 0.5 1 d R U P . .
C11 C 0.9308(19) 0.9212(2) 0.3055(14) 0.084(4) Uani 0.5 1 d D U P . .
H11A H 0.8191 0.9249 0.3100 0.101 Uiso 0.5 1 d R U P . .
H11B H 0.9613 0.9295 0.2162 0.101 Uiso 0.5 1 d R U P . .
N2 N 0.9618(19) 0.8672(2) 0.3376(10) 0.079(5) Uani 0.5 1 d D U P . .
H2A H 0.8756 0.8499 0.2973 0.095 Uiso 0.5 1 d R U P . .
H2B H 1.0506 0.8608 0.2816 0.095 Uiso 0.5 1 d R U P . .
F1 F 0.8758(13) 0.5141(4) 0.3219(15) 0.163(4) Uani 1 1 d . U . . .
F2 F 0.8795(13) 0.9872(4) 0.5871(15) 0.160(5) Uani 1 1 d . U . . .
I2 I 0.5000 0.63391(4) 0.47766(12) 0.0683(3) Uani 1 2 d S TU P . .
I3 I 0.5000 0.86992(4) 0.41886(13) 0.0737(3) Uani 1 2 d S TU P . .
I4 I 0.75050(11) 0.75132(2) 0.21049(9) 0.0760(3) Uani 1 1 d . U . . .
C6 C 1.0000 0.6527(5) 0.4537(10) 0.073(5) Uani 1 2 d DS TU P . .
H6A H 0.9559 0.6831 0.4486 0.087 Uiso 0.5 1 d R U P . .
H6B H 1.1008 0.6575 0.4764 0.087 Uiso 0.5 1 d R U P . .
C12 C 1.0000 0.8398(5) 0.4640(10) 0.094(5) Uani 1 2 d DS TU P . .
H12A H 1.0941 0.8250 0.4558 0.113 Uiso 0.5 1 d R U P . .
H12B H 0.9281 0.8154 0.4718 0.113 Uiso 0.5 1 d R U P . .
Pb1 Pb 0.5000 0.75140(2) 0.43357(7) 0.05300(12) Uani 1 2 d S TU P . .

loop_
_atom_site_aniso_label
_atom_site_aniso_U_11
_atom_site_aniso_U_22
_atom_site_aniso_U_33
_atom_site_aniso_U_23
_atom_site_aniso_U_13
_atom_site_aniso_U_12
C1 0.125(10) 0.096(9) 0.080(9) 0.025(7) 0.000 0.000
C2 0.078(9) 0.095(10) 0.047(8) 0.005(7) -0.015(7) -0.012(7)
C3 0.160(8) 0.128(9) 0.123(10) -0.006(8) 0.000 0.000
C4 0.138(10) 0.095(9) 0.111(10) 0.023(9) 0.000 0.000
C5 0.105(10) 0.091(10) 0.083(10) 0.015(8) 0.005(9) 0.001(8)
N1 0.112(10) 0.107(10) 0.087(10) 0.014(8) -0.001(9) 0.012(8)
C7 0.132(10) 0.085(8) 0.073(9) 0.017(7) 0.000 0.000
C8 0.083(9) 0.082(9) 0.048(8) 0.000(7) 0.018(7) -0.015(7)
C9 0.112(9) 0.065(7) 0.063(7) -0.017(6) 0.000 0.000
C10 0.119(7) 0.083(6) 0.084(7) 0.017(5) 0.000 0.000
C11 0.103(7) 0.072(7) 0.078(7) 0.010(6) 0.008(6) 0.004(6)
N2 0.086(11) 0.083(7) 0.067(8) -0.024(6) 0.009(7) -0.003(6)
F1 0.190(7) 0.171(7) 0.128(8) -0.019(7) -0.017(8) -0.011(6)
F2 0.179(8) 0.158(9) 0.144(10) -0.022(7) 0.005(8) 0.011(7)
I2 0.0822(6) 0.0788(6) 0.0439(4) 0.0016(5) 0.000 0.000
I3 0.0932(7) 0.0791(6) 0.0488(4) -0.0098(5) 0.000 0.000
I4 0.0585(4) 0.0973(5) 0.0721(6) -0.0052(4) 0.0258(5) -0.0039(3)
C6 0.067(7) 0.087(8) 0.064(10) -0.008(6) 0.000 0.000
C12 0.110(9) 0.082(8) 0.090(10) -0.021(7) 0.000 0.000
Pb1 0.04686(19) 0.0745(3) 0.03760(18) -0.00039(18) 0.000 0.000

loop_
_atom_type_symbol
_atom_type_description
_atom_type_scat_dispersion_real
_atom_type_scat_dispersion_imag
_atom_type_scat_source
C C 0.0033 0.0016 'International Tables Vol C Tables 4.2.6.8 and 6.1.1.4'
H H 0.0000 0.0000 'International Tables Vol C Tables 4.2.6.8 and 6.1.1.4'
N N 0.0061 0.0033 'International Tables Vol C Tables 4.2.6.8 and 6.1.1.4'
F F 0.0171 0.0103 'International Tables Vol C Tables 4.2.6.8 and 6.1.1.4'
I I -0.4742 1.8119 'International Tables Vol C Tables 4.2.6.8 and 6.1.1.4'
Pb Pb -3.3944 10.1111 'International Tables Vol C Tables 4.2.6.8 and 6.1.1.4'

loop_
_geom_angle_atom_site_label_1
_geom_angle_atom_site_label_2
_geom_angle_atom_site_label_3
_geom_angle
_geom_angle_site_symmetry_1
_geom_angle_site_symmetry_3
_geom_angle_publ_flag
C2 C1 C2 51.2(11) 4_755 . ?
C2 C1 C6 122.1(14) 4_755 . ?
C2 C1 C6 122.1(14) . . ?
C2 C2 C1 64.4(5) 4_755 . ?
C2 C2 C3 64.8(5) 4_755 . ?
C1 C2 C3 114.4(11) . . ?
F1 C3 F1 113.3(14) 4_755 . ?
F1 C3 C4 100.8(9) 4_755 . ?
F1 C3 C4 100.8(9) . . ?
F1 C3 C2 133.9(11) 4_755 . ?
F1 C3 C2 88.9(8) . . ?
C4 C3 C2 114.5(10) . . ?
F1 C3 C2 88.9(8) 4_755 4_755 ?
F1 C3 C2 133.9(11) . 4_755 ?
C4 C3 C2 114.5(10) . 4_755 ?
C2 C3 C2 50.5(11) . 4_755 ?
C5 C4 C5 77.5(12) 4_755 . ?
C5 C4 C3 122.1(10) 4_755 . ?
C5 C4 C3 122.1(10) . . ?
C4 C5 N1 117.7(11) . . ?
C4 C5 C5 51.3(6) . 4_755 ?
N1 C5 C5 79.7(8) . 4_755 ?
N1 N1 C5 100.3(8) 4_755 . ?
N1 N1 C6 64.1(6) 4_755 . ?
C5 N1 C6 121.5(11) . . ?
C12 C7 C8 129.4(14) . . ?
C12 C7 C8 129.4(14) . 4_755 ?
C8 C7 C8 61.4(10) . 4_755 ?
C7 C8 C9 104.9(10) . . ?
C7 C8 C8 59.3(5) . 4_755 ?
C9 C8 C8 59.7(5) . 4_755 ?
F2 C9 F2 96.6(12) 4_755 . ?
F2 C9 C10 109.2(8) 4_755 . ?
F2 C9 C10 109.2(8) . . ?
F2 C9 C8 82.3(7) 4_755 4_755 ?
F2 C9 C8 128.2(10) . 4_755 ?
C10 C9 C8 120.0(9) . 4_755 ?
F2 C9 C8 128.2(10) 4_755 . ?
F2 C9 C8 82.3(7) . . ?
C10 C9 C8 120.0(9) . . ?
C8 C9 C8 60.5(10) 4_755 . ?
C11 C10 C11 47.2(13) 4_755 . ?
C11 C10 C9 123.8(9) 4_755 . ?
C11 C10 C9 123.8(9) . . ?
C11 C11 C10 66.4(6) 4_755 . ?
C11 C11 N2 79.9(9) 4_755 . ?
C10 C11 N2 119.0(11) . . ?
C11 C11 N2 58.3(7) 4_755 4_755 ?
C10 C11 N2 105.6(10) . 4_755 ?
N2 C11 N2 21.6(11) . 4_755 ?
N2 N2 C12 77.5(6) 4_755 . ?
N2 N2 C11 100.1(9) 4_755 . ?
C12 N2 C11 133.5(10) . . ?
N2 N2 C11 58.3(7) 4_755 4_755 ?
C12 N2 C11 116.7(10) . 4_755 ?
C11 N2 C11 41.8(11) . 4_755 ?
N1 C6 N1 51.8(12) 4_755 . ?
N1 C6 C1 123.4(10) 4_755 . ?
N1 C6 C1 123.4(10) . . ?
C7 C12 N2 114.5(11) . 4_755 ?
C7 C12 N2 114.5(11) . . ?
N2 C12 N2 25.1(12) 4_755 . ?
I4 Pb1 I4 87.37(4) 4_655 . ?
I4 Pb1 I2 95.73(2) 4_655 . ?
I4 Pb1 I2 95.73(2) . . ?
I4 Pb1 I3 88.12(3) 4_655 . ?
I4 Pb1 I3 88.12(3) . . ?
I2 Pb1 I3 174.67(4) . . ?

loop_
_geom_bond_atom_site_label_1
_geom_bond_atom_site_label_2
_geom_bond_distance
_geom_bond_site_symmetry_2
_geom_bond_publ_flag
C1 C2 1.484(13) 4_755 ?
C1 C2 1.484(13) . ?
C1 C6 1.53(2) . ?
C2 C2 1.28(3) 4_755 ?
C2 C3 1.504(13) . ?
C3 F1 1.271(13) 4_755 ?
C3 F1 1.271(13) . ?
C3 C4 1.488(12) . ?
C3 C2 1.504(13) 4_755 ?
C4 C5 1.479(14) 4_755 ?
C4 C5 1.480(14) . ?
C5 N1 1.503(9) . ?
C5 C5 1.85(3) 4_755 ?
N1 N1 1.31(3) 4_755 ?
N1 C6 1.504(14) . ?
C7 C12 1.45(2) . ?
C7 C8 1.498(13) . ?
C7 C8 1.498(13) 4_755 ?
C8 C9 1.516(13) . ?
C8 C8 1.53(2) 4_755 ?
C9 F2 1.378(14) 4_755 ?
C9 F2 1.378(13) . ?
C9 C10 1.487(11) . ?
C9 C8 1.516(13) 4_755 ?
C10 C11 1.476(13) 4_755 ?
C10 C11 1.476(13) . ?
C11 C11 1.18(3) 4_755 ?
C11 N2 1.509(9) . ?
C11 N2 1.746(14) 4_755 ?
N2 N2 0.65(3) 4_755 ?
N2 C12 1.503(13) . ?
N2 C11 1.746(14) 4_755 ?
I2 Pb1 3.1838(12) . ?
I3 Pb1 3.1840(12) . ?
I4 Pb1 3.0981(10) . ?
C6 N1 1.504(14) 4_755 ?
C12 N2 1.503(13) 4_755 ?
Pb1 I4 3.0981(10) 4_655 ?
